data_4064737
loop_
_publ_author_name
'Fleischhauer, Sebastian'
'Eichele, Klaus'
'Schellenberg, Inga'
'P\"ottgen, Rainer'
'Wesemann, Lars'

_publ_section_title
;
 Cobalt, Rhodium, Iridium, and Ruthenium Carbonyl Complexes with
 Stanna-closo-dodecaborate:103Rh NMR,119Sn M\"ossbauer Spectroscopy, and
 Solid-State119Sn NMR
;
_journal_issue 11
_journal_name_full Organometallics
_journal_page_first 3200
_journal_paper_doi 10.1021/om200301v
_journal_volume 30
_journal_year 2011
_chemical_formula_sum 'C50 H145 B33 Ir N9 O2 Sn3'
_chemical_formula_weight 1809.75
_chemical_name_systematic
;
 ?
;
_space_group_IT_number 19
_symmetry_cell_setting orthorhombic
_symmetry_space_group_name_Hall 'P 2ac 2ab'
_symmetry_space_group_name_H-M 'P 21 21 21'
_atom_sites_solution_hydrogens geom
_atom_sites_solution_primary direct
_atom_sites_solution_secondary difmap
_audit_creation_method SHELXL-97
_cell_angle_alpha 90.00
_cell_angle_beta 90.00
_cell_angle_gamma 90.00
_cell_formula_units_Z 4
_cell_length_a 13.7901(5)
_cell_length_b 19.9695(10)
_cell_length_c 32.4045(14)
_cell_measurement_reflns_used 43011
_cell_measurement_temperature 173(2)
_cell_measurement_theta_max 28.20
_cell_measurement_theta_min 2.65
_cell_volume 8923.6(7)
_computing_cell_refinement 'Stoe X-Area'
_computing_data_collection 'Stoe WinXpose'
_computing_data_reduction 'Stoe X-Area'
_computing_molecular_graphics ORTEP3
_computing_publication_material SHELX97
_computing_structure_refinement 'SHELXL-97 (Sheldrick, 1997)'
_computing_structure_solution 'SHELXS-97 (Sheldrick, 1990)'
_diffrn_ambient_temperature 173(2)
_diffrn_measured_fraction_theta_full 0.985
_diffrn_measured_fraction_theta_max 0.985
_diffrn_measurement_device_type 'Stoe IPDS 2T'
_diffrn_measurement_method 'OMEGA SCANS'
_diffrn_radiation_monochromator graphite
_diffrn_radiation_source 'fine-focus sealed tube'
_diffrn_radiation_type MoK\a
_diffrn_radiation_wavelength 0.71073
_diffrn_reflns_av_R_equivalents 0.1046
_diffrn_reflns_av_sigmaI/netI 0.0679
_diffrn_reflns_limit_h_max 16
_diffrn_reflns_limit_h_min -16
_diffrn_reflns_limit_k_max 17
_diffrn_reflns_limit_k_min -24
_diffrn_reflns_limit_l_max 37
_diffrn_reflns_limit_l_min -39
_diffrn_reflns_number 60567
_diffrn_reflns_theta_full 25.35
_diffrn_reflns_theta_max 25.35
_diffrn_reflns_theta_min 5.69
_exptl_absorpt_coefficient_mu 2.356
_exptl_absorpt_correction_T_max 0.7782
_exptl_absorpt_correction_T_min 0.4790
_exptl_absorpt_correction_type numerical
_exptl_absorpt_process_details 'Stoe XRED, XSHAPE'
_exptl_crystal_colour yellow
_exptl_crystal_density_diffrn 1.347
_exptl_crystal_density_method 'not measured'
_exptl_crystal_description prism
_exptl_crystal_F_000 3664
_exptl_crystal_size_max 0.13
_exptl_crystal_size_mid 0.12
_exptl_crystal_size_min 0.08
_refine_diff_density_max 1.462
_refine_diff_density_min -1.324
_refine_diff_density_rms 0.105
_refine_ls_abs_structure_details 'Flack H D (1983), Acta Cryst. A39, 876-881'
_refine_ls_abs_structure_Flack 0.518(6)
_refine_ls_extinction_method none
_refine_ls_goodness_of_fit_ref 1.001
_refine_ls_hydrogen_treatment constr
_refine_ls_matrix_type full
_refine_ls_number_parameters 817
_refine_ls_number_reflns 16149
_refine_ls_number_restraints 5
_refine_ls_restrained_S_all 1.006
_refine_ls_R_factor_all 0.0568
_refine_ls_R_factor_gt 0.0488
_refine_ls_shift/su_max 0.002
_refine_ls_shift/su_mean 0.000
_refine_ls_structure_factor_coef Fsqd
_refine_ls_weighting_details 'calc w=1/[\s^2^(Fo^2^)+(0.0264P)^2^+45.3986P] where P=(Fo^2^+2Fc^2^)/3'
_refine_ls_weighting_scheme calc
_refine_ls_wR_factor_gt 0.1086
_refine_ls_wR_factor_ref 0.1123
_reflns_number_gt 14586
_reflns_number_total 16149
_reflns_threshold_expression >2sigma(I)
_cod_data_source_file om200301v_si_002.cif
_cod_data_source_block sf61
_cod_database_code 4064737

loop_
_symmetry_equiv_pos_as_xyz
'x, y, z'
'-x+1/2, -y, z+1/2'
'x+1/2, -y+1/2, -z'
'-x, y+1/2, -z+1/2'

loop_
_atom_site_label
_atom_site_type_symbol
_atom_site_fract_x
_atom_site_fract_y
_atom_site_fract_z
_atom_site_U_iso_or_equiv
_atom_site_adp_type
_atom_site_occupancy
_atom_site_symmetry_multiplicity
_atom_site_calc_flag
_atom_site_refinement_flags
_atom_site_disorder_assembly
_atom_site_disorder_group
Ir1 Ir 0.26098(2) 0.855031(13) 0.891993(8) 0.02840(8) Uani 1 1 d . . .
Sn2 Sn 0.25412(4) 0.72614(2) 0.891144(14) 0.03068(12) Uani 1 1 d . . .
Sn1 Sn 0.26376(5) 0.98149(2) 0.906773(14) 0.03121(13) Uani 1 1 d . . .
Sn3 Sn 0.26576(4) 0.86237(2) 0.811212(13) 0.02760(11) Uani 1 1 d . . .
B108 B 0.1934(6) 1.1504(6) 0.8966(3) 0.034(2) Uani 1 1 d . . .
H108 H 0.1502 1.1847 0.8774 0.041 Uiso 1 1 calc R . .
B103 B 0.2603(7) 1.0837(4) 0.8723(2) 0.0266(17) Uani 1 1 d . . .
H103 H 0.2598 1.0769 0.8386 0.032 Uiso 1 1 calc R . .
B102 B 0.1505(7) 1.0686(5) 0.9064(3) 0.028(2) Uani 1 1 d . . .
H102 H 0.0804 1.0514 0.8941 0.034 Uiso 1 1 calc R . .
B109 B 0.3230(7) 1.1506(5) 0.8957(3) 0.031(2) Uani 1 1 d . . .
H109 H 0.3642 1.1851 0.8759 0.037 Uiso 1 1 calc R . .
B100 B 0.3316(7) 1.0476(5) 0.9593(3) 0.034(2) Uani 1 1 d . . .
H100 H 0.3767 1.0178 0.9804 0.040 Uiso 1 1 calc R . .
B101 B 0.1956(7) 1.0455(5) 0.9596(3) 0.027(2) Uani 1 1 d . . .
H101 H 0.1543 1.0136 0.9810 0.033 Uiso 1 1 calc R . .
B106 B 0.2617(7) 1.1152(4) 0.9778(2) 0.0298(18) Uani 1 1 d . . .
H106 H 0.2623 1.1265 1.0111 0.036 Uiso 1 1 calc R . .
B105 B 0.1551(8) 1.1277(6) 0.9466(3) 0.040(3) Uani 1 1 d . . .
H105 H 0.0868 1.1468 0.9596 0.048 Uiso 1 1 calc R . .
B107 B 0.3635(8) 1.1302(5) 0.9460(3) 0.037(3) Uani 1 1 d . . .
H107 H 0.4306 1.1518 0.9586 0.044 Uiso 1 1 calc R . .
B104 B 0.3710(7) 1.0696(6) 0.9050(4) 0.037(3) Uani 1 1 d . . .
H104 H 0.4407 1.0532 0.8920 0.045 Uiso 1 1 calc R . .
B110 B 0.2577(9) 1.1792(4) 0.9398(3) 0.039(2) Uani 1 1 d . . .
H110 H 0.2561 1.2325 0.9485 0.047 Uiso 1 1 calc R . .
O1 O 0.4620(6) 0.8391(4) 0.9288(3) 0.076(3) Uani 1 1 d . . .
O2 O 0.0465(5) 0.8524(5) 0.9145(3) 0.087(3) Uani 1 1 d . . .
C1 C 0.3885(7) 0.8472(5) 0.9134(4) 0.049(3) Uani 1 1 d . . .
C2 C 0.1270(7) 0.8540(5) 0.9057(4) 0.051(3) Uani 1 1 d . . .
B202 B 0.1383(7) 0.6430(6) 0.8909(4) 0.040(2) Uani 1 1 d . . .
H202 H 0.0672 0.6632 0.8818 0.047 Uiso 1 1 calc R . .
B204 B 0.2408(8) 0.6288(4) 0.8524(2) 0.0361(19) Uani 1 1 d . . .
H204 H 0.2347 0.6394 0.8192 0.043 Uiso 1 1 calc R . .
B210 B 0.2604(7) 0.5831(4) 0.9559(3) 0.0318(18) Uani 1 1 d . . .
H210 H 0.2656 0.5667 0.9882 0.038 Uiso 1 1 calc R . .
B203 B 0.3580(7) 0.6357(5) 0.8825(3) 0.035(2) Uani 1 1 d . . .
H203 H 0.4263 0.6518 0.8681 0.042 Uiso 1 1 calc R . .
B207 B 0.1764(8) 0.5622(6) 0.8760(4) 0.042(3) Uani 1 1 d . . .
H207 H 0.1267 0.5321 0.8570 0.051 Uiso 1 1 calc R . .
B201 B 0.1943(7) 0.6564(5) 0.9435(3) 0.035(2) Uani 1 1 d . . .
H201 H 0.1587 0.6858 0.9679 0.042 Uiso 1 1 calc R . .
B208 B 0.2517(10) 0.5244(4) 0.9152(3) 0.044(2) Uani 1 1 d . . .
H208 H 0.2523 0.4701 0.9209 0.053 Uiso 1 1 calc R . .
B200 B 0.3293(7) 0.6525(5) 0.9376(3) 0.033(2) Uani 1 1 d . . .
H200 H 0.3791 0.6795 0.9582 0.039 Uiso 1 1 calc R . .
B205 B 0.3055(9) 0.5579(5) 0.8708(4) 0.040(3) Uani 1 1 d . . .
H205 H 0.3403 0.5250 0.8479 0.048 Uiso 1 1 calc R . .
B206 B 0.3575(8) 0.5725(5) 0.9201(4) 0.035(2) Uani 1 1 d . . .
H206 H 0.4268 0.5498 0.9295 0.042 Uiso 1 1 calc R . .
B209 B 0.1502(8) 0.5783(6) 0.9294(4) 0.037(3) Uani 1 1 d . . .
H209 H 0.0847 0.5589 0.9446 0.044 Uiso 1 1 calc R . .
B300 B 0.3080(6) 0.7785(5) 0.7641(3) 0.0257(19) Uani 1 1 d . . .
H300 H 0.3473 0.7385 0.7804 0.031 Uiso 1 1 calc R . .
B304 B 0.2683(7) 0.9256(3) 0.7497(2) 0.0238(17) Uani 1 1 d . . .
H304 H 0.2817 0.9787 0.7565 0.029 Uiso 1 1 calc R . .
B301 B 0.1743(6) 0.7906(5) 0.7684(3) 0.029(2) Uani 1 1 d . . .
H301 H 0.1279 0.7576 0.7870 0.035 Uiso 1 1 calc R . .
B306 B 0.1875(7) 0.9013(5) 0.7092(3) 0.028(2) Uani 1 1 d . . .
H306 H 0.1495 0.9401 0.6913 0.034 Uiso 1 1 calc R . .
B310 B 0.2321(7) 0.8271(4) 0.6859(2) 0.0299(18) Uani 1 1 d . . .
H310 H 0.2225 0.8181 0.6527 0.036 Uiso 1 1 calc R . .
B303 B 0.3651(6) 0.8609(5) 0.7521(3) 0.0262(19) Uani 1 1 d . . .
H303 H 0.4403 0.8732 0.7605 0.031 Uiso 1 1 calc R . .
B305 B 0.3163(7) 0.8873(5) 0.7050(3) 0.028(2) Uani 1 1 d . . .
H305 H 0.3621 0.9169 0.6840 0.034 Uiso 1 1 calc R . .
B307 B 0.3388(7) 0.8005(4) 0.7129(3) 0.028(2) Uani 1 1 d . . .
H307 H 0.3979 0.7739 0.6971 0.033 Uiso 1 1 calc R . .
B309 B 0.1339(7) 0.8229(5) 0.7206(3) 0.031(2) Uani 1 1 d . . .
H309 H 0.0603 0.8109 0.7099 0.037 Uiso 1 1 calc R . .
B308 B 0.2267(7) 0.7609(4) 0.7228(2) 0.0276(18) Uani 1 1 d . . .
H308 H 0.2137 0.7087 0.7135 0.033 Uiso 1 1 calc R . .
B302 B 0.1482(7) 0.8823(5) 0.7600(3) 0.029(2) Uani 1 1 d . . .
H302 H 0.0852 0.9079 0.7735 0.034 Uiso 1 1 calc R . .
N1 N 0.9711(5) 0.6092(3) 0.7395(2) 0.0374(17) Uani 1 1 d . . .
C103 C 0.9560(8) 0.6845(5) 0.7432(3) 0.049(2) Uani 1 1 d . . .
H10A H 0.9560 0.6963 0.7723 0.059 Uiso 1 1 calc R . .
H10B H 1.0105 0.7071 0.7304 0.059 Uiso 1 1 calc R . .
C105 C 1.0642(7) 0.5942(6) 0.7643(3) 0.049(3) Uani 1 1 d . . .
H10C H 1.0535 0.6063 0.7930 0.058 Uiso 1 1 calc R . .
H10D H 1.1164 0.6220 0.7539 0.058 Uiso 1 1 calc R . .
C104 C 0.9768(7) 0.5877(5) 0.6958(3) 0.041(2) Uani 1 1 d . . .
H10E H 0.9162 0.5991 0.6824 0.049 Uiso 1 1 calc R . .
H10F H 0.9833 0.5394 0.6951 0.049 Uiso 1 1 calc R . .
C101 C 0.8613(9) 0.5887(5) 0.8021(3) 0.057(3) Uani 1 1 d . . .
H10G H 0.8062 0.5627 0.8106 0.086 Uiso 1 1 calc R . .
H10H H 0.8461 0.6355 0.8043 0.086 Uiso 1 1 calc R . .
H10I H 0.9156 0.5785 0.8195 0.086 Uiso 1 1 calc R . .
C107 C 1.0604(8) 0.6186(6) 0.6709(3) 0.064(3) Uani 1 1 d . . .
H10J H 1.0587 0.6017 0.6432 0.095 Uiso 1 1 calc R . .
H10K H 1.1211 0.6068 0.6835 0.095 Uiso 1 1 calc R . .
H10L H 1.0537 0.6664 0.6705 0.095 Uiso 1 1 calc R . .
C102 C 0.8634(8) 0.7105(6) 0.7239(3) 0.057(3) Uani 1 1 d . . .
H10M H 0.8592 0.7581 0.7280 0.086 Uiso 1 1 calc R . .
H10N H 0.8087 0.6891 0.7366 0.086 Uiso 1 1 calc R . .
H10O H 0.8637 0.7009 0.6949 0.086 Uiso 1 1 calc R . .
C100 C 0.8859(7) 0.5723(5) 0.7586(3) 0.049(2) Uani 1 1 d . . .
H10P H 0.8291 0.5810 0.7417 0.059 Uiso 1 1 calc R . .
H10Q H 0.8990 0.5247 0.7570 0.059 Uiso 1 1 calc R . .
C106 C 1.0958(9) 0.5202(7) 0.7622(4) 0.067(3) Uani 1 1 d . . .
H10R H 1.1542 0.5142 0.7779 0.101 Uiso 1 1 calc R . .
H10S H 1.1074 0.5080 0.7340 0.101 Uiso 1 1 calc R . .
H10T H 1.0455 0.4924 0.7734 0.101 Uiso 1 1 calc R . .
N2 N 0.4926(4) 0.8540(4) 0.5845(2) 0.0285(14) Uani 1 1 d . . .
C203 C 0.6183(7) 0.8646(6) 0.5269(3) 0.061(3) Uani 1 1 d . . .
H20A H 0.6563 0.8378 0.5084 0.092 Uiso 1 1 calc R . .
H20B H 0.6607 0.8909 0.5440 0.092 Uiso 1 1 calc R . .
H20C H 0.5769 0.8938 0.5113 0.092 Uiso 1 1 calc R . .
N3 N 0.4579(5) 0.5734(4) 0.7276(2) 0.0425(19) Uani 1 1 d . . .
C201 C 0.6162(8) 0.8520(6) 0.6437(4) 0.074(4) Uani 1 1 d . . .
H20D H 0.6490 0.8813 0.6626 0.111 Uiso 1 1 calc R . .
H20E H 0.6630 0.8290 0.6271 0.111 Uiso 1 1 calc R . .
H20F H 0.5785 0.8200 0.6589 0.111 Uiso 1 1 calc R . .
C300 C 0.5543(7) 0.5981(5) 0.7098(3) 0.046(3) Uani 1 1 d . . .
H30A H 0.6061 0.5704 0.7207 0.055 Uiso 1 1 calc R . .
H30B H 0.5531 0.5920 0.6801 0.055 Uiso 1 1 calc R . .
C307 C 0.3739(7) 0.6122(5) 0.7087(3) 0.043(2) Uani 1 1 d . . .
H30C H 0.3143 0.5967 0.7214 0.052 Uiso 1 1 calc R . .
H30D H 0.3816 0.6591 0.7159 0.052 Uiso 1 1 calc R . .
C206 C 0.3656(9) 0.7604(6) 0.5807(4) 0.068(3) Uani 1 1 d . . .
H20G H 0.3315 0.7295 0.5982 0.103 Uiso 1 1 calc R . .
H20H H 0.4035 0.7360 0.5609 0.103 Uiso 1 1 calc R . .
H20I H 0.3198 0.7883 0.5665 0.103 Uiso 1 1 calc R . .
C207 C 0.4314(7) 0.8033(5) 0.6066(3) 0.048(2) Uani 1 1 d . . .
H20J H 0.4743 0.7739 0.6219 0.057 Uiso 1 1 calc R . .
H20K H 0.3917 0.8269 0.6266 0.057 Uiso 1 1 calc R . .
C304 C 0.4528(8) 0.5008(5) 0.7163(4) 0.063(3) Uani 1 1 d . . .
H30E H 0.5087 0.4778 0.7277 0.075 Uiso 1 1 calc R . .
H30F H 0.4555 0.4965 0.6865 0.075 Uiso 1 1 calc R . .
C301 C 0.5770(9) 0.6700(6) 0.7190(4) 0.060(3) Uani 1 1 d . . .
H30G H 0.6375 0.6819 0.7063 0.090 Uiso 1 1 calc R . .
H30H H 0.5816 0.6762 0.7483 0.090 Uiso 1 1 calc R . .
H30I H 0.5263 0.6980 0.7082 0.090 Uiso 1 1 calc R . .
C205 C 0.3519(9) 0.9374(6) 0.5843(4) 0.069(4) Uani 1 1 d . . .
H20L H 0.3164 0.9662 0.5661 0.104 Uiso 1 1 calc R . .
H20M H 0.3802 0.9635 0.6061 0.104 Uiso 1 1 calc R . .
H20N H 0.3086 0.9048 0.5960 0.104 Uiso 1 1 calc R . .
C200 C 0.5492(7) 0.8932(5) 0.6159(3) 0.048(2) Uani 1 1 d . . .
H20O H 0.5036 0.9172 0.6333 0.058 Uiso 1 1 calc R . .
H20P H 0.5880 0.9262 0.6015 0.058 Uiso 1 1 calc R . .
C202 C 0.5572(8) 0.8196(5) 0.5538(3) 0.050(3) Uani 1 1 d . . .
H20Q H 0.5169 0.7922 0.5360 0.060 Uiso 1 1 calc R . .
H20R H 0.6001 0.7897 0.5687 0.060 Uiso 1 1 calc R . .
C306 C 0.3627(9) 0.6075(7) 0.6634(4) 0.069(3) Uani 1 1 d . . .
H30J H 0.3072 0.6331 0.6549 0.104 Uiso 1 1 calc R . .
H30K H 0.3538 0.5615 0.6556 0.104 Uiso 1 1 calc R . .
H30L H 0.4197 0.6249 0.6502 0.104 Uiso 1 1 calc R . .
C302 C 0.4530(8) 0.5850(7) 0.7726(4) 0.058(3) Uani 1 1 d . . .
H30M H 0.3905 0.5694 0.7824 0.069 Uiso 1 1 calc R . .
H30N H 0.4559 0.6329 0.7775 0.069 Uiso 1 1 calc R . .
C204 C 0.4301(8) 0.9025(5) 0.5609(3) 0.047(2) Uani 1 1 d . . .
H20S H 0.4720 0.9364 0.5489 0.057 Uiso 1 1 calc R . .
H20T H 0.4001 0.8785 0.5382 0.057 Uiso 1 1 calc R . .
C303 C 0.5333(10) 0.5509(8) 0.7987(4) 0.087(5) Uani 1 1 d . . .
H30O H 0.5224 0.5600 0.8274 0.130 Uiso 1 1 calc R . .
H30P H 0.5955 0.5681 0.7907 0.130 Uiso 1 1 calc R . .
H30Q H 0.5317 0.5034 0.7941 0.130 Uiso 1 1 calc R . .
C305 C 0.3578(11) 0.4663(7) 0.7326(6) 0.108(6) Uani 1 1 d . . .
H30R H 0.3569 0.4203 0.7240 0.162 Uiso 1 1 calc R . .
H30S H 0.3022 0.4890 0.7216 0.162 Uiso 1 1 calc R . .
H30T H 0.3563 0.4684 0.7622 0.162 Uiso 1 1 calc R . .
N6 N 0.9914(5) 0.8579(4) 0.5840(2) 0.0345(16) Uiso 1 1 d . . .
C602 C 0.9016(8) 0.8736(6) 0.6528(4) 0.060(3) Uiso 1 1 d . . .
H60U H 0.9038 0.8624 0.6816 0.089 Uiso 0.486(11) 1 calc PR A 2
H60V H 0.8421 0.8575 0.6411 0.089 Uiso 0.486(11) 1 calc PR A 2
H60W H 0.9051 0.9214 0.6496 0.089 Uiso 0.486(11) 1 calc PR A 2
H69X H 0.8434 0.8926 0.6641 0.089 Uiso 0.514(11) 1 d PR A 1
H69Y H 0.9570 0.8944 0.6653 0.089 Uiso 0.514(11) 1 d PR A 1
H69Z H 0.9028 0.8264 0.6582 0.089 Uiso 0.514(11) 1 d PR A 1
C500 C 0.6289(11) 0.7677(8) 0.8200(4) 0.082(4) Uani 1 1 d . . .
N5 N 0.7073(11) 0.7492(8) 0.8111(4) 0.123(5) Uani 1 1 d . . .
C501 C 0.5371(8) 0.7884(8) 0.8317(4) 0.081(4) Uani 1 1 d . . .
H50A H 0.5159 0.7626 0.8550 0.122 Uiso 1 1 calc R . .
H50B H 0.4929 0.7819 0.8091 0.122 Uiso 1 1 calc R . .
H50C H 0.5388 0.8349 0.8390 0.122 Uiso 1 1 calc R . .
C400 C 0.9041(14) 0.8938(13) 0.8317(6) 0.113(6) Uani 1 1 d . . .
C605 C 1.0860(11) 0.7498(8) 0.5700(5) 0.090(5) Uiso 1 1 d . . .
H61U H 1.1465 0.7339 0.5592 0.135 Uiso 0.486(11) 1 calc PR A 2
H61V H 1.0336 0.7317 0.5540 0.135 Uiso 0.486(11) 1 calc PR A 2
H61W H 1.0794 0.7358 0.5982 0.135 Uiso 0.486(11) 1 calc PR A 2
H61X H 1.0780 0.7032 0.5764 0.135 Uiso 0.514(11) 1 d PR A 1
H61Y H 1.1451 0.7659 0.5821 0.135 Uiso 0.514(11) 1 d PR A 1
H61Z H 1.0886 0.7554 0.5406 0.135 Uiso 0.514(11) 1 d PR A 1
C401 C 0.9301(13) 0.8270(9) 0.8204(7) 0.127(8) Uani 1 1 d . . .
H40A H 0.8724 0.8006 0.8173 0.191 Uiso 1 1 calc R . .
H40B H 0.9702 0.8079 0.8416 0.191 Uiso 1 1 calc R . .
H40C H 0.9651 0.8277 0.7948 0.191 Uiso 1 1 calc R . .
N4 N 0.8809(16) 0.9506(11) 0.8393(8) 0.175(9) Uani 1 1 d . . .
C600 C 0.9868(13) 0.8413(9) 0.6308(6) 0.041(5) Uiso 0.486(11) 1 d P A 2
H60A H 0.9826 0.7931 0.6341 0.050 Uiso 0.486(11) 1 calc PR A 2
H60B H 1.0465 0.8561 0.6437 0.050 Uiso 0.486(11) 1 calc PR A 2
C608 C 0.9006(17) 0.8217(12) 0.5639(7) 0.056(6) Uiso 0.486(11) 1 d P A 2
H60C H 0.9067 0.7736 0.5671 0.067 Uiso 0.486(11) 1 calc PR A 2
H60D H 0.8417 0.8360 0.5777 0.067 Uiso 0.486(11) 1 calc PR A 2
C604 C 1.0836(14) 0.8198(10) 0.5680(6) 0.044(5) Uiso 0.486(11) 1 d P A 2
H60E H 1.0934 0.8325 0.5394 0.052 Uiso 0.486(11) 1 calc PR A 2
H60F H 1.1389 0.8365 0.5834 0.052 Uiso 0.486(11) 1 calc PR A 2
C620 C 0.9959(14) 0.9270(9) 0.5751(6) 0.039(5) Uiso 0.486(11) 1 d P A 2
H62A H 0.9346 0.9471 0.5829 0.047 Uiso 0.486(11) 1 calc PR A 2
H62B H 1.0025 0.9322 0.5454 0.047 Uiso 0.486(11) 1 calc PR A 2
C601 C 0.9029(13) 0.8839(10) 0.6070(6) 0.045(5) Uiso 0.514(11) 1 d P A 1
H60G H 0.8459 0.8624 0.5954 0.054 Uiso 0.514(11) 1 calc PR A 1
H60Z H 0.8972 0.9315 0.6016 0.054 Uiso 0.514(11) 1 calc PR A 1
C603 C 1.0025(14) 0.7859(10) 0.5874(6) 0.052(5) Uiso 0.514(11) 1 d P A 1
H60X H 0.9449 0.7661 0.5754 0.062 Uiso 0.514(11) 1 calc PR A 1
H60Y H 1.0009 0.7754 0.6167 0.062 Uiso 0.514(11) 1 calc PR A 1
C610 C 1.0826(13) 0.8955(9) 0.5986(6) 0.044(5) Uiso 0.514(11) 1 d P A 1
H61A H 1.0952 0.8824 0.6269 0.053 Uiso 0.514(11) 1 calc PR A 1
H61B H 1.1369 0.8800 0.5822 0.053 Uiso 0.514(11) 1 calc PR A 1
C607 C 0.9804(14) 0.8837(10) 0.5385(6) 0.051(5) Uiso 0.514(11) 1 d P A 1
H60K H 1.0406 0.8778 0.5234 0.062 Uiso 0.514(11) 1 calc PR A 1
H60L H 0.9634 0.9308 0.5382 0.062 Uiso 0.514(11) 1 calc PR A 1
C611 C 1.0814(8) 0.9679(6) 0.5969(4) 0.063(3) Uiso 1 1 d . . .
H60H H 1.0770 1.0143 0.5894 0.095 Uiso 0.486(11) 1 calc PR A 2
H60I H 1.1429 0.9503 0.5883 0.095 Uiso 0.486(11) 1 calc PR A 2
H60J H 1.0755 0.9637 0.6264 0.095 Uiso 0.486(11) 1 calc PR A 2
H69O H 1.1419 0.9845 0.6074 0.095 Uiso 0.514(11) 1 d PR A 1
H69P H 1.0290 0.9857 0.6131 0.095 Uiso 0.514(11) 1 d PR A 1
H69Q H 1.0739 0.9816 0.5687 0.095 Uiso 0.514(11) 1 d PR A 1
C609 C 0.8947(9) 0.8395(7) 0.5176(4) 0.071(3) Uiso 1 1 d . . .
H60O H 0.8377 0.8195 0.5058 0.106 Uiso 0.486(11) 1 calc PR A 2
H60P H 0.9512 0.8228 0.5037 0.106 Uiso 0.486(11) 1 calc PR A 2
H60Q H 0.8914 0.8873 0.5145 0.106 Uiso 0.486(11) 1 calc PR A 2
H60R H 0.8844 0.8547 0.4898 0.106 Uiso 0.514(11) 1 d PR A 1
H60S H 0.8359 0.8447 0.5331 0.106 Uiso 0.514(11) 1 d PR A 1
H60T H 0.9132 0.7932 0.5173 0.106 Uiso 0.514(11) 1 d PR A 1
N7 N 0.7521(7) 0.6878(4) 0.9463(2) 0.0498(18) Uiso 1 1 d . . .
C721 C 0.757(3) 0.7523(14) 0.9676(9) 0.079(9) Uiso 0.403(12) 1 d P B 2
H72A H 0.8075 0.7500 0.9884 0.095 Uiso 0.403(12) 1 calc PR B 2
H72B H 0.6960 0.7598 0.9817 0.095 Uiso 0.403(12) 1 calc PR B 2
C722 C 0.7083(15) 0.6314(16) 0.9778(10) 0.074(9) Uiso 0.403(12) 1 d PD B 2
H72C H 0.7192 0.5873 0.9661 0.089 Uiso 0.403(12) 1 calc PR B 2
H72D H 0.7432 0.6337 1.0037 0.089 Uiso 0.403(12) 1 calc PR B 2
C723 C 0.688(2) 0.6891(17) 0.9083(11) 0.080(10) Uiso 0.403(12) 1 d P B 2
H72E H 0.7120 0.7226 0.8891 0.096 Uiso 0.403(12) 1 calc PR B 2
H72F H 0.6226 0.7014 0.9161 0.096 Uiso 0.403(12) 1 calc PR B 2
C720 C 0.846(2) 0.654(2) 0.9386(10) 0.091(11) Uiso 0.403(12) 1 d PD B 2
H72G H 0.8678 0.6630 0.9106 0.110 Uiso 0.403(12) 1 calc PR B 2
H72H H 0.8387 0.6059 0.9418 0.110 Uiso 0.403(12) 1 calc PR B 2
C700 C 0.7709(16) 0.6268(9) 0.9213(6) 0.070(6) Uiso 0.597(12) 1 d P B 1
H70A H 0.7720 0.5878 0.9391 0.084 Uiso 0.597(12) 1 calc PR B 1
H70B H 0.8338 0.6304 0.9080 0.084 Uiso 0.597(12) 1 calc PR B 1
C706 C 0.8195(14) 0.6927(10) 0.9835(6) 0.061(5) Uiso 0.597(12) 1 d P B 1
H70C H 0.8135 0.7366 0.9960 0.073 Uiso 0.597(12) 1 calc PR B 1
H70D H 0.8011 0.6595 1.0038 0.073 Uiso 0.597(12) 1 calc PR B 1
C704 C 0.7777(14) 0.7478(8) 0.9160(5) 0.057(5) Uiso 0.597(12) 1 d P B 1
H70E H 0.8410 0.7402 0.9038 0.068 Uiso 0.597(12) 1 calc PR B 1
H70F H 0.7304 0.7495 0.8939 0.068 Uiso 0.597(12) 1 calc PR B 1
C701 C 0.6550(15) 0.6942(11) 0.9595(7) 0.069(6) Uiso 0.597(12) 1 d P B 1
H70G H 0.6156 0.6999 0.9350 0.083 Uiso 0.597(12) 1 calc PR B 1
H79Z H 0.6506 0.7356 0.9750 0.083 Uiso 0.597(12) 1 calc PR B 1
C702 C 0.6068(11) 0.6395(9) 0.9857(5) 0.101(5) Uiso 1 1 d D . .
H70H H 0.5856 0.6057 1.0048 0.151 Uiso 0.403(12) 1 calc PR B 2
H70I H 0.5713 0.6352 0.9603 0.151 Uiso 0.403(12) 1 calc PR B 2
H70J H 0.5953 0.6830 0.9974 0.151 Uiso 0.403(12) 1 calc PR B 2
H70K H 0.5402 0.6511 0.9906 0.151 Uiso 0.597(12) 1 d PR B 1
H70L H 0.6406 0.6371 1.0116 0.151 Uiso 0.597(12) 1 d PR B 1
H70M H 0.6099 0.5969 0.9721 0.151 Uiso 0.597(12) 1 d PR B 1
C703 C 0.6867(11) 0.6172(8) 0.8860(5) 0.109(5) Uiso 1 1 d . . .
H70O H 0.6449 0.6190 0.8623 0.163 Uiso 0.403(12) 1 calc PR B 2
H70P H 0.6631 0.5840 0.9049 0.163 Uiso 0.403(12) 1 calc PR B 2
H70Q H 0.7512 0.6057 0.8774 0.163 Uiso 0.403(12) 1 calc PR B 2
H70R H 0.7019 0.5781 0.8700 0.163 Uiso 0.597(12) 1 d PR B 1
H70S H 0.6847 0.6557 0.8682 0.163 Uiso 0.597(12) 1 d PR B 1
H70T H 0.6247 0.6114 0.8989 0.163 Uiso 0.597(12) 1 d PR B 1
C705 C 0.7779(15) 0.8137(9) 0.9387(5) 0.126(6) Uiso 1 1 d . . .
H70U H 0.7741 0.8543 0.9544 0.189 Uiso 0.403(12) 1 calc PR B 2
H70V H 0.7308 0.8148 0.9169 0.189 Uiso 0.403(12) 1 calc PR B 2
H70W H 0.8417 0.8094 0.9271 0.189 Uiso 0.403(12) 1 calc PR B 2
H70X H 0.7940 0.8492 0.9200 0.189 Uiso 0.597(12) 1 d PR B 1
H70Y H 0.8248 0.8123 0.9606 0.189 Uiso 0.597(12) 1 d PR B 1
H70Z H 0.7146 0.8213 0.9500 0.189 Uiso 0.597(12) 1 d PR B 1
C707 C 0.9221(17) 0.6813(12) 0.9705(7) 0.156(9) Uiso 1 1 d D . .
H71H H 0.9822 0.6575 0.9673 0.234 Uiso 0.403(12) 1 calc PR B 2
H71I H 0.8980 0.6748 0.9980 0.234 Uiso 0.403(12) 1 calc PR B 2
H71J H 0.9327 0.7281 0.9657 0.234 Uiso 0.403(12) 1 calc PR B 2
H71K H 0.9608 0.6866 0.9949 0.234 Uiso 0.597(12) 1 d PR B 1
H71L H 0.9439 0.7121 0.9497 0.234 Uiso 0.597(12) 1 d PR B 1
H71M H 0.9285 0.6362 0.9604 0.234 Uiso 0.597(12) 1 d PR B 1
C801 C 0.5941(10) 0.9759(8) 0.9504(4) 0.081(4) Uani 1 1 d . . .
H80A H 0.5287 0.9640 0.9575 0.121 Uiso 1 1 calc R . .
H80B H 0.6003 1.0238 0.9502 0.121 Uiso 1 1 calc R . .
H80C H 0.6378 0.9574 0.9705 0.121 Uiso 1 1 calc R . .
N8 N 0.6322(16) 0.9314(11) 0.8799(6) 0.167(8) Uani 1 1 d . . .
C800 C 0.6157(12) 0.9515(10) 0.9128(6) 0.099(5) Uani 1 1 d . . .
C901 C 0.7817(10) 0.0925(6) 0.9321(4) 0.086(4) Uiso 1 1 d D . .
H90A H 0.7186 0.0722 0.9331 0.128 Uiso 1 1 calc R . .
H90B H 0.7905 0.1143 0.9060 0.128 Uiso 1 1 calc R . .
H90C H 0.7873 0.1248 0.9539 0.128 Uiso 1 1 calc R . .
C900 C 0.8513(11) 0.0441(7) 0.9371(5) 0.089(4) Uiso 1 1 d D . .
N9 N 0.9069(11) -0.0008(8) 0.9435(5) 0.124(5) Uiso 1 1 d D . .

loop_
_atom_site_aniso_label
_atom_site_aniso_U_11
_atom_site_aniso_U_22
_atom_site_aniso_U_33
_atom_site_aniso_U_23
_atom_site_aniso_U_13
_atom_site_aniso_U_12
Ir1 0.04188(17) 0.02241(12) 0.02089(12) -0.00054(10) 0.00177(15) -0.00071(14)
Sn2 0.0406(3) 0.0217(2) 0.0297(2) 0.00118(18) -0.0006(3) -0.0016(2)
Sn1 0.0477(3) 0.0224(2) 0.0235(2) -0.00320(18) 0.0006(3) 0.0009(3)
Sn3 0.0373(3) 0.0250(2) 0.0205(2) -0.00109(17) 0.0001(2) 0.0012(2)
B108 0.032(4) 0.036(6) 0.035(6) -0.003(5) -0.012(4) 0.003(4)
B103 0.031(5) 0.027(4) 0.022(4) -0.001(3) 0.002(4) -0.004(4)
B102 0.037(5) 0.023(5) 0.024(5) -0.001(4) -0.002(4) -0.005(4)
B109 0.044(5) 0.024(5) 0.024(5) -0.007(4) -0.006(4) -0.005(4)
B100 0.036(5) 0.041(6) 0.024(5) -0.014(5) -0.008(4) 0.006(4)
B101 0.030(5) 0.030(5) 0.023(5) -0.002(4) 0.003(4) -0.003(4)
B106 0.029(4) 0.036(4) 0.025(4) -0.013(3) -0.002(4) -0.002(4)
B105 0.038(6) 0.051(8) 0.030(6) -0.006(5) 0.007(4) 0.004(5)
B107 0.045(6) 0.029(6) 0.036(6) -0.011(5) -0.014(4) 0.007(4)
B104 0.030(5) 0.052(7) 0.030(6) -0.003(5) -0.002(4) 0.006(4)
B110 0.048(6) 0.034(4) 0.036(4) -0.014(4) 0.013(5) 0.002(5)
O1 0.056(5) 0.077(6) 0.096(7) -0.003(5) -0.038(5) -0.004(4)
O2 0.051(5) 0.083(6) 0.127(8) -0.006(6) 0.036(5) 0.004(5)
C1 0.051(6) 0.034(6) 0.062(7) -0.013(5) -0.018(5) -0.007(4)
C2 0.059(6) 0.025(5) 0.070(7) -0.001(5) 0.020(5) 0.008(5)
B202 0.048(5) 0.030(5) 0.041(6) 0.001(5) -0.006(5) -0.011(5)
B204 0.061(6) 0.026(4) 0.022(3) 0.000(3) -0.001(5) 0.000(4)
B210 0.033(5) 0.030(4) 0.032(4) 0.006(3) -0.009(5) 0.005(4)
B203 0.043(5) 0.022(5) 0.041(6) 0.008(4) 0.002(4) -0.003(4)
B207 0.048(6) 0.040(7) 0.038(7) -0.003(5) 0.010(5) -0.013(5)
B201 0.041(5) 0.033(6) 0.031(5) 0.001(4) 0.005(4) 0.009(4)
B208 0.073(7) 0.021(4) 0.038(5) -0.001(3) 0.003(6) 0.006(6)
B200 0.040(5) 0.022(5) 0.036(5) 0.004(4) -0.013(4) -0.002(4)
B205 0.063(7) 0.021(5) 0.035(6) -0.005(4) 0.000(5) 0.000(5)
B206 0.041(6) 0.032(6) 0.031(6) 0.005(4) -0.007(4) 0.002(4)
B209 0.035(5) 0.042(6) 0.032(6) 0.009(5) 0.011(4) -0.005(4)
B300 0.032(4) 0.016(4) 0.029(5) -0.003(4) -0.006(4) 0.005(4)
B304 0.032(4) 0.015(3) 0.024(4) -0.001(3) 0.002(4) -0.002(4)
B301 0.030(5) 0.027(5) 0.031(5) 0.007(4) 0.000(4) -0.008(4)
B306 0.037(5) 0.021(5) 0.027(5) 0.005(4) 0.003(4) -0.005(4)
B310 0.038(5) 0.027(4) 0.024(4) 0.000(3) -0.011(4) -0.004(4)
B303 0.021(4) 0.024(5) 0.034(5) -0.001(4) -0.002(3) -0.004(4)
B305 0.038(5) 0.019(4) 0.028(5) -0.002(4) 0.005(4) 0.001(4)
B307 0.035(5) 0.020(5) 0.027(5) -0.001(4) 0.005(4) 0.001(4)
B309 0.035(5) 0.022(5) 0.036(5) -0.002(4) -0.001(4) -0.002(4)
B308 0.031(5) 0.027(4) 0.025(4) -0.001(3) -0.007(4) -0.001(4)
B302 0.024(5) 0.027(5) 0.034(5) 0.002(4) 0.001(4) 0.000(4)
N1 0.042(4) 0.028(4) 0.042(4) 0.009(3) -0.005(3) -0.012(3)
C103 0.064(7) 0.041(5) 0.042(5) 0.004(4) 0.000(5) -0.020(5)
C105 0.039(5) 0.067(7) 0.040(6) -0.003(5) -0.011(4) -0.007(5)
C104 0.044(5) 0.048(5) 0.030(5) 0.000(4) -0.008(4) -0.013(4)
C101 0.075(7) 0.041(5) 0.056(7) 0.006(5) 0.015(6) -0.011(5)
C107 0.070(7) 0.083(8) 0.038(6) -0.002(6) -0.003(5) -0.017(6)
C102 0.070(7) 0.050(6) 0.053(6) 0.006(5) -0.013(5) 0.006(6)
C100 0.046(6) 0.037(5) 0.064(7) 0.010(5) 0.014(5) -0.005(4)
C106 0.063(7) 0.090(9) 0.049(6) 0.015(6) -0.003(5) 0.008(7)
N2 0.033(3) 0.029(3) 0.023(3) 0.001(3) 0.002(3) 0.008(3)
C203 0.057(6) 0.066(7) 0.062(7) -0.019(6) 0.026(5) -0.009(6)
N3 0.038(4) 0.040(4) 0.049(5) 0.009(4) 0.010(4) 0.014(3)
C201 0.067(7) 0.059(7) 0.095(10) -0.007(7) -0.043(7) -0.002(6)
C300 0.040(5) 0.063(7) 0.035(6) -0.004(5) 0.009(4) 0.020(5)
C307 0.037(5) 0.041(5) 0.051(6) 0.005(4) 0.003(4) 0.013(4)
C206 0.069(8) 0.065(8) 0.071(8) -0.012(6) 0.006(6) -0.027(6)
C207 0.048(5) 0.059(6) 0.037(5) 0.008(5) 0.003(4) -0.007(4)
C304 0.053(6) 0.035(5) 0.101(9) 0.007(5) 0.022(6) 0.015(5)
C301 0.058(7) 0.067(8) 0.056(7) 0.001(6) -0.002(5) -0.006(5)
C205 0.087(9) 0.067(8) 0.054(7) 0.002(6) -0.010(6) 0.047(7)
C200 0.056(6) 0.047(6) 0.042(6) -0.004(5) -0.006(5) -0.005(4)
C202 0.050(6) 0.047(6) 0.053(6) -0.009(5) 0.007(5) -0.003(5)
C306 0.058(7) 0.089(9) 0.062(7) -0.015(7) -0.015(6) 0.023(6)
C302 0.050(6) 0.067(7) 0.056(7) 0.012(6) 0.020(5) 0.030(5)
C204 0.063(6) 0.041(5) 0.037(5) 0.001(4) -0.001(5) 0.001(5)
C303 0.097(10) 0.116(11) 0.048(7) 0.032(7) 0.028(7) 0.064(9)
C305 0.079(10) 0.050(8) 0.195(18) 0.028(9) 0.051(11) 0.019(7)
C500 0.071(9) 0.109(11) 0.065(8) -0.018(8) -0.003(7) 0.013(8)
N5 0.116(12) 0.148(13) 0.105(10) -0.014(9) 0.020(9) 0.012(9)
C501 0.049(7) 0.107(11) 0.088(9) 0.019(9) -0.008(6) 0.002(7)
C400 0.110(14) 0.141(17) 0.087(12) 0.021(12) 0.041(10) -0.013(13)
C401 0.110(13) 0.110(14) 0.161(19) -0.054(13) 0.063(13) -0.041(11)
N4 0.181(19) 0.126(15) 0.22(2) -0.007(16) 0.048(17) 0.021(14)
C801 0.063(8) 0.099(11) 0.080(10) -0.018(8) -0.014(7) 0.019(7)
N8 0.21(2) 0.20(2) 0.095(12) 0.012(13) 0.015(14) -0.014(16)
C800 0.077(10) 0.136(15) 0.085(12) 0.007(11) -0.017(9) -0.026(9)

loop_
_atom_type_symbol
_atom_type_description
_atom_type_scat_dispersion_real
_atom_type_scat_dispersion_imag
_atom_type_scat_source
C C 0.0033 0.0016 'International Tables Vol C Tables 4.2.6.8 and 6.1.1.4'
H H 0.0000 0.0000 'International Tables Vol C Tables 4.2.6.8 and 6.1.1.4'
B B 0.0013 0.0007 'International Tables Vol C Tables 4.2.6.8 and 6.1.1.4'
Ir Ir -1.4442 7.9887 'International Tables Vol C Tables 4.2.6.8 and 6.1.1.4'
N N 0.0061 0.0033 'International Tables Vol C Tables 4.2.6.8 and 6.1.1.4'
Sn Sn -0.6537 1.4246 'International Tables Vol C Tables 4.2.6.8 and 6.1.1.4'
O O 0.0106 0.0060 'International Tables Vol C Tables 4.2.6.8 and 6.1.1.4'

loop_
_geom_angle_atom_site_label_1
_geom_angle_atom_site_label_2
_geom_angle_atom_site_label_3
_geom_angle
C2 Ir1 C1 144.6(5)
C2 Ir1 Sn1 89.0(3)
C1 Ir1 Sn1 89.9(3)
C2 Ir1 Sn2 87.4(3)
C1 Ir1 Sn2 87.5(3)
Sn1 Ir1 Sn2 169.801(19)
C2 Ir1 Sn3 105.0(4)
C1 Ir1 Sn3 110.3(4)
Sn1 Ir1 Sn3 97.510(17)
Sn2 Ir1 Sn3 92.642(17)
B202 Sn2 B201 48.0(4)
B202 Sn2 B204 48.7(4)
B201 Sn2 B204 82.3(3)
B202 Sn2 B203 82.4(4)
B201 Sn2 B203 80.9(4)
B204 Sn2 B203 48.1(4)
B202 Sn2 B200 81.8(4)
B201 Sn2 B200 47.1(3)
B204 Sn2 B200 81.8(3)
B203 Sn2 B200 46.9(4)
B202 Sn2 Ir1 138.2(3)
B201 Sn2 Ir1 126.8(3)
B204 Sn2 Ir1 147.74(19)
B203 Sn2 Ir1 139.1(2)
B200 Sn2 Ir1 127.1(3)
B104 Sn1 B103 48.0(3)
B104 Sn1 B101 81.8(4)
B103 Sn1 B101 82.2(3)
B104 Sn1 B100 48.0(4)
B103 Sn1 B100 82.1(3)
B101 Sn1 B100 47.2(3)
B104 Sn1 B102 82.0(3)
B103 Sn1 B102 48.0(3)
B101 Sn1 B102 47.7(3)
B100 Sn1 B102 81.5(4)
B104 Sn1 Ir1 139.2(3)
B103 Sn1 Ir1 140.48(19)
B101 Sn1 Ir1 132.0(2)
B100 Sn1 Ir1 133.9(3)
B102 Sn1 Ir1 136.0(2)
B303 Sn3 B300 46.8(3)
B303 Sn3 B304 46.5(3)
B300 Sn3 B304 80.1(3)
B303 Sn3 B302 80.2(3)
B300 Sn3 B302 80.4(3)
B304 Sn3 B302 47.5(3)
B303 Sn3 B301 79.9(3)
B300 Sn3 B301 46.8(3)
B304 Sn3 B301 80.6(3)
B302 Sn3 B301 47.1(3)
B303 Sn3 Ir1 145.7(2)
B300 Sn3 Ir1 128.1(2)
B304 Sn3 Ir1 150.85(17)
B302 Sn3 Ir1 134.1(2)
B301 Sn3 Ir1 122.6(2)
B102 B108 B105 59.8(6)
B102 B108 B110 109.3(7)
B105 B108 B110 60.2(6)
B102 B108 B109 109.9(8)
B105 B108 B109 108.4(8)
B110 B108 B109 60.4(6)
B102 B108 B103 64.3(6)
B105 B108 B103 111.5(7)
B110 B108 B103 109.5(7)
B109 B108 B103 58.9(6)
B109 B103 B108 60.1(5)
B109 B103 B102 105.1(6)
B108 B103 B102 56.9(5)
B109 B103 B104 58.1(5)
B108 B103 B104 106.2(6)
B102 B103 B104 107.1(5)
B109 B103 Sn1 116.5(5)
B108 B103 Sn1 116.6(5)
B102 B103 Sn1 66.2(4)
B104 B103 Sn1 65.2(4)
B108 B102 B105 60.0(6)
B108 B102 B103 58.7(5)
B105 B102 B103 107.2(6)
B108 B102 B101 106.2(7)
B105 B102 B101 58.4(6)
B103 B102 B101 107.9(6)
B108 B102 Sn1 117.7(6)
B105 B102 Sn1 118.1(6)
B103 B102 Sn1 65.7(4)
B101 B102 Sn1 66.1(4)
B107 B109 B110 59.8(6)
B107 B109 B103 112.1(7)
B110 B109 B103 109.9(7)
B107 B109 B108 107.5(8)
B110 B109 B108 58.9(6)
B103 B109 B108 61.0(6)
B107 B109 B104 61.0(6)
B110 B109 B104 110.2(7)
B103 B109 B104 64.2(6)
B108 B109 B104 111.6(8)
B106 B100 B107 60.2(6)
B106 B100 B104 107.2(7)
B107 B100 B104 58.9(6)
B106 B100 B101 57.9(5)
B107 B100 B101 105.8(7)
B104 B100 B101 107.3(7)
B106 B100 Sn1 117.3(6)
B107 B100 Sn1 116.7(6)
B104 B100 Sn1 64.6(5)
B101 B100 Sn1 66.0(5)
B106 B101 B105 61.0(6)
B106 B101 B100 57.9(5)
B105 B101 B100 106.9(8)
B106 B101 B102 106.4(6)
B105 B101 B102 57.1(5)
B100 B101 B102 108.5(7)
B106 B101 Sn1 118.0(5)
B105 B101 Sn1 117.1(6)
B100 B101 Sn1 66.8(5)
B102 B101 Sn1 66.2(4)
B100 B106 B101 64.2(5)
B100 B106 B107 59.7(6)
B101 B106 B107 110.4(6)
B100 B106 B110 109.3(6)
B101 B106 B110 108.6(6)
B107 B106 B110 59.8(6)
B100 B106 B105 111.1(6)
B101 B106 B105 60.0(6)
B107 B106 B105 107.2(6)
B110 B106 B105 59.1(6)
B102 B105 B110 109.2(7)
B102 B105 B108 60.2(6)
B110 B105 B108 59.6(6)
B102 B105 B101 64.5(6)
B110 B105 B101 108.4(7)
B108 B105 B101 111.1(7)
B102 B105 B106 110.7(7)
B110 B105 B106 59.8(5)
B108 B105 B106 107.9(7)
B101 B105 B106 59.0(5)
B100 B107 B109 111.3(7)
B100 B107 B110 109.9(7)
B109 B107 B110 60.5(5)
B100 B107 B106 60.0(6)
B109 B107 B106 109.0(7)
B110 B107 B106 60.3(5)
B100 B107 B104 64.2(6)
B109 B107 B104 59.6(6)
B110 B107 B104 109.6(7)
B106 B107 B104 111.2(7)
B107 B104 B109 59.4(6)
B107 B104 B100 56.9(6)
B109 B104 B100 105.2(7)
B107 B104 B103 105.6(7)
B109 B104 B103 57.7(5)
B100 B104 B103 109.1(6)
B107 B104 Sn1 117.4(7)
B109 B104 Sn1 117.5(6)
B100 B104 Sn1 67.4(5)
B103 B104 Sn1 66.8(4)
B105 B110 B107 108.9(6)
B105 B110 B108 60.1(6)
B107 B110 B108 109.0(6)
B105 B110 B109 108.5(6)
B107 B110 B109 59.8(6)
B108 B110 B109 60.7(5)
B105 B110 B106 61.2(6)
B107 B110 B106 59.8(6)
B108 B110 B106 109.4(7)
B109 B110 B106 108.0(6)
O1 C1 Ir1 174.2(11)
O2 C2 Ir1 178.7(12)
B207 B202 B209 60.4(7)
B207 B202 B201 104.7(8)
B209 B202 B201 55.9(6)
B207 B202 B204 57.6(6)
B209 B202 B204 106.1(7)
B201 B202 B204 107.9(6)
B207 B202 Sn2 117.0(6)
B209 B202 Sn2 116.8(6)
B201 B202 Sn2 67.1(4)
B204 B202 Sn2 66.1(4)
B205 B204 B207 60.6(5)
B205 B204 B202 105.9(7)
B207 B204 B202 57.2(6)
B205 B204 B203 57.1(6)
B207 B204 B203 105.1(7)
B202 B204 B203 106.6(6)
B205 B204 Sn2 116.6(6)
B207 B204 Sn2 115.8(6)
B202 B204 Sn2 65.2(4)
B203 B204 Sn2 66.0(4)
B209 B210 B208 62.5(6)
B209 B210 B206 109.0(6)
B208 B210 B206 59.2(6)
B209 B210 B201 59.1(6)
B208 B210 B201 110.2(7)
B206 B210 B201 109.7(6)
B209 B210 B200 110.1(6)
B208 B210 B200 107.7(7)
B206 B210 B200 58.4(6)
B201 B210 B200 63.7(5)
B206 B203 B205 60.8(6)
B206 B203 B200 57.5(6)
B205 B203 B200 106.3(7)
B206 B203 B204 107.6(7)
B205 B203 B204 58.1(5)
B200 B203 B204 109.0(6)
B206 B203 Sn2 118.3(6)
B205 B203 Sn2 117.4(6)
B200 B203 Sn2 67.2(5)
B204 B203 Sn2 65.9(4)
B204 B207 B202 65.2(6)
B204 B207 B205 59.8(6)
B202 B207 B205 111.5(8)
B204 B207 B208 109.2(8)
B202 B207 B208 111.2(8)
B205 B207 B208 58.3(7)
B204 B207 B209 112.5(8)
B202 B207 B209 60.9(6)
B205 B207 B209 107.5(9)
B208 B207 B209 60.9(6)
B209 B201 B210 59.9(6)
B209 B201 B200 106.5(8)
B210 B201 B200 58.5(6)
B209 B201 B202 59.4(6)
B210 B201 B202 107.3(7)
B200 B201 B202 107.9(7)
B209 B201 Sn2 117.7(6)
B210 B201 Sn2 118.3(6)
B200 B201 Sn2 66.5(5)
B202 B201 Sn2 64.8(4)
B205 B208 B210 109.3(7)
B205 B208 B206 60.8(6)
B210 B208 B206 60.9(6)
B205 B208 B207 60.4(6)
B210 B208 B207 106.6(7)
B206 B208 B207 108.2(7)
B205 B208 B209 107.8(7)
B210 B208 B209 58.2(6)
B206 B208 B209 107.0(6)
B207 B208 B209 59.2(6)
B206 B200 B210 60.9(6)
B206 B200 B203 58.2(6)
B210 B200 B203 107.0(7)
B206 B200 B201 107.1(8)
B210 B200 B201 57.9(5)
B203 B200 B201 108.5(7)
B206 B200 Sn2 117.7(6)
B210 B200 Sn2 117.7(5)
B203 B200 Sn2 65.9(4)
B201 B200 Sn2 66.4(5)
B204 B205 B203 64.8(6)
B204 B205 B208 111.5(8)
B203 B205 B208 109.5(8)
B204 B205 B206 111.9(7)
B203 B205 B206 59.5(6)
B208 B205 B206 59.6(6)
B204 B205 B207 59.6(7)
B203 B205 B207 110.3(9)
B208 B205 B207 61.3(7)
B206 B205 B207 108.0(9)
B203 B206 B200 64.3(6)
B203 B206 B208 109.6(7)
B200 B206 B208 110.2(7)
B203 B206 B205 59.7(6)
B200 B206 B205 110.7(7)
B208 B206 B205 59.6(6)
B203 B206 B210 111.6(7)
B200 B206 B210 60.7(6)
B208 B206 B210 59.9(5)
B205 B206 B210 107.5(7)
B201 B209 B210 61.0(6)
B201 B209 B207 110.2(8)
B210 B209 B207 108.0(7)
B201 B209 B202 64.6(6)
B210 B209 B202 112.3(7)
B207 B209 B202 58.7(7)
B201 B209 B208 109.1(7)
B210 B209 B208 59.3(5)
B207 B209 B208 59.9(6)
B202 B209 B208 108.6(7)
B308 B300 B307 59.7(5)
B308 B300 B301 57.2(5)
B307 B300 B301 105.9(7)
B308 B300 B303 106.4(6)
B307 B300 B303 58.9(5)
B301 B300 B303 108.6(7)
B308 B300 Sn3 118.3(5)
B307 B300 Sn3 119.6(5)
B301 B300 Sn3 67.2(5)
B303 B300 Sn3 67.1(4)
B305 B304 B306 61.0(5)
B305 B304 B303 57.6(5)
B306 B304 B303 106.9(5)
B305 B304 B302 105.9(6)
B306 B304 B302 57.4(5)
B303 B304 B302 107.7(5)
B305 B304 Sn3 117.8(5)
B306 B304 Sn3 117.8(5)
B303 B304 Sn3 66.7(4)
B302 B304 Sn3 66.2(4)
B308 B301 B309 60.9(5)
B308 B301 B302 106.6(6)
B309 B301 B302 57.2(5)
B308 B301 B300 59.0(5)
B309 B301 B300 107.1(7)
B302 B301 B300 107.7(7)
B308 B301 Sn3 118.8(5)
B309 B301 Sn3 117.5(6)
B302 B301 Sn3 66.3(4)
B300 B301 Sn3 66.0(4)
B309 B306 B302 59.3(5)
B309 B306 B310 59.6(5)
B302 B306 B310 108.7(6)
B309 B306 B304 110.2(7)
B302 B306 B304 64.4(5)
B310 B306 B304 108.8(6)
B309 B306 B305 106.8(7)
B302 B306 B305 109.7(7)
B310 B306 B305 59.7(5)
B304 B306 B305 58.9(5)
B309 B310 B306 60.1(5)
B309 B310 B305 108.2(6)
B306 B310 B305 61.0(5)
B309 B310 B308 60.3(5)
B306 B310 B308 108.7(6)
B305 B310 B308 107.2(6)
B309 B310 B307 107.9(6)
B306 B310 B307 109.0(6)
B305 B310 B307 59.7(5)
B308 B310 B307 59.2(5)
B305 B303 B307 60.3(5)
B305 B303 B304 58.6(5)
B307 B303 B304 107.0(6)
B305 B303 B300 106.6(6)
B307 B303 B300 57.9(5)
B304 B303 B300 108.6(6)
B305 B303 Sn3 118.8(5)
B307 B303 Sn3 117.9(5)
B304 B303 Sn3 66.9(4)
B300 B303 Sn3 66.1(4)
B303 B305 B304 63.8(5)
B303 B305 B310 110.5(6)
B304 B305 B310 109.4(7)
B303 B305 B307 60.9(5)
B304 B305 B307 111.6(7)
B310 B305 B307 60.4(5)
B303 B305 B306 111.1(7)
B304 B305 B306 60.1(5)
B310 B305 B306 59.3(5)
B307 B305 B306 108.2(7)
B308 B307 B300 60.5(5)
B308 B307 B305 108.0(6)
B300 B307 B305 109.6(6)
B308 B307 B310 60.1(5)
B300 B307 B310 109.5(6)
B305 B307 B310 59.9(5)
B308 B307 B303 110.5(6)
B300 B307 B303 63.2(5)
B305 B307 B303 58.8(5)
B310 B307 B303 108.3(6)
B301 B309 B302 64.8(6)
B301 B309 B306 111.9(7)
B302 B309 B306 60.4(5)
B301 B309 B310 109.5(7)
B302 B309 B310 110.2(6)
B306 B309 B310 60.3(5)
B301 B309 B308 59.0(5)
B302 B309 B308 111.1(7)
B306 B309 B308 108.9(7)
B310 B309 B308 60.4(5)
B301 B308 B309 60.1(5)
B301 B308 B300 63.8(5)
B309 B308 B300 110.2(6)
B301 B308 B307 111.3(6)
B309 B308 B307 108.1(6)
B300 B308 B307 59.8(5)
B301 B308 B310 109.4(6)
B309 B308 B310 59.2(5)
B300 B308 B310 109.3(6)
B307 B308 B310 60.6(5)
B309 B302 B306 60.3(5)
B309 B302 B301 58.0(5)
B306 B302 B301 106.5(7)
B309 B302 B304 106.2(6)
B306 B302 B304 58.2(5)
B301 B302 B304 107.5(6)
B309 B302 Sn3 118.4(6)
B306 B302 Sn3 118.7(5)
B301 B302 Sn3 66.6(4)
B304 B302 Sn3 66.4(4)
C104 N1 C100 106.9(7)
C104 N1 C105 113.5(8)
C100 N1 C105 109.7(7)
C104 N1 C103 111.7(7)
C100 N1 C103 109.8(8)
C105 N1 C103 105.3(7)
C102 C103 N1 115.0(8)
N1 C105 C106 113.4(8)
N1 C104 C107 115.3(7)
C101 C100 N1 117.1(9)
C200 N2 C204 107.8(7)
C200 N2 C202 112.3(7)
C204 N2 C202 107.3(7)
C200 N2 C207 108.7(7)
C204 N2 C207 110.7(7)
C202 N2 C207 110.0(7)
C302 N3 C307 106.3(7)
C302 N3 C304 113.0(9)
C307 N3 C304 111.1(8)
C302 N3 C300 111.2(8)
C307 N3 C300 110.2(7)
C304 N3 C300 105.2(7)
C301 C300 N3 114.5(8)
C306 C307 N3 116.5(8)
C206 C207 N2 117.3(8)
N3 C304 C305 112.5(9)
N2 C200 C201 115.6(8)
N2 C202 C203 116.2(8)
N3 C302 C303 115.8(8)
C205 C204 N2 117.1(8)
C620 N6 C603 168.7(12)
C620 N6 C601 78.6(12)
C603 N6 C601 112.6(12)
C620 N6 C610 63.3(10)
C603 N6 C610 112.0(11)
C601 N6 C610 109.8(11)
C620 N6 C600 114.3(12)
C603 N6 C600 73.6(11)
C601 N6 C600 64.0(10)
C610 N6 C600 80.6(11)
C620 N6 C604 111.8(12)
C603 N6 C604 57.3(11)
C601 N6 C604 167.6(12)
C610 N6 C604 71.1(10)
C600 N6 C604 104.6(11)
C620 N6 C607 59.4(11)
C603 N6 C607 114.1(12)
C601 N6 C607 105.7(11)
C610 N6 C607 102.1(11)
C600 N6 C607 169.5(12)
C604 N6 C607 85.9(11)
C620 N6 C608 113.3(13)
C603 N6 C608 70.3(12)
C601 N6 C608 73.9(12)
C610 N6 C608 173.7(12)
C600 N6 C608 105.7(12)
C604 N6 C608 106.5(12)
C607 N6 C608 71.8(12)
C600 C602 C601 65.4(11)
N5 C500 C501 178.1(18)
N4 C400 C401 177(2)
C604 C605 C603 60.7(13)
C602 C600 N6 113.6(13)
C609 C608 N6 109.6(15)
C605 C604 N6 119.2(15)
N6 C620 C611 116.2(13)
N6 C601 C602 116.6(13)
N6 C603 C605 122.6(15)
C611 C610 N6 117.8(13)
N6 C607 C609 106.5(13)
C610 C611 C620 60.9(10)
C608 C609 C607 71.4(12)
C701 N7 C720 157.0(19)
C701 N7 C721 79.7(18)
C720 N7 C721 116(2)
C701 N7 C700 113.9(14)
C720 N7 C700 51.8(13)
C721 N7 C700 166.2(19)
C701 N7 C723 72.2(16)
C720 N7 C723 112.3(18)
C721 N7 C723 113.3(19)
C700 N7 C723 70.9(15)
C701 N7 C706 109.4(13)
C720 N7 C706 68.2(14)
C721 N7 C706 62.8(15)
C700 N7 C706 112.1(12)
C723 N7 C706 175.0(17)
C701 N7 C704 109.3(12)
C720 N7 C704 92.7(18)
C721 N7 C704 67.5(13)
C700 N7 C704 104.1(10)
C723 N7 C704 67.3(15)
C706 N7 C704 107.8(11)
C701 N7 C722 61.4(12)
C720 N7 C722 96.5(18)
C721 N7 C722 109.2(17)
C700 N7 C722 80.8(14)
C723 N7 C722 107.7(18)
C706 N7 C722 77.0(13)
C704 N7 C722 170.8(12)
N7 C721 C705 114(2)
C702 C722 N7 113(2)
N7 C723 C703 111(2)
N7 C720 C707 108(2)
N7 C700 C703 110.6(14)
C707 C706 N7 110.2(15)
C705 C704 N7 111.0(13)
N7 C701 C702 121.1(16)
C722 C702 C701 63.7(16)
C723 C703 C700 64.8(14)
C704 C705 C721 67.0(14)
C706 C707 C720 66.8(18)
N8 C800 C801 178(2)
N9 C900 C901 174.6(19)

loop_
_geom_bond_atom_site_label_1
_geom_bond_atom_site_label_2
_geom_bond_distance
Ir1 C2 1.900(10)
Ir1 C1 1.896(10)
Ir1 Sn1 2.5707(5)
Ir1 Sn2 2.5757(5)
Ir1 Sn3 2.6226(5)
Sn2 B202 2.304(10)
Sn2 B201 2.346(10)
Sn2 B204 2.321(8)
Sn2 B203 2.323(11)
Sn2 B200 2.346(10)
Sn1 B104 2.299(11)
Sn1 B103 2.328(7)
Sn1 B101 2.334(9)
Sn1 B100 2.348(10)
Sn1 B102 2.337(10)
Sn3 B303 2.355(9)
Sn3 B300 2.339(9)
Sn3 B304 2.358(7)
Sn3 B302 2.355(10)
Sn3 B301 2.360(10)
B108 B102 1.766(14)
B108 B105 1.762(15)
B108 B110 1.754(14)
B108 B109 1.787(12)
B108 B103 1.802(13)
B103 B109 1.765(12)
B103 B102 1.899(13)
B103 B104 1.881(14)
B102 B105 1.759(15)
B102 B101 1.890(14)
B109 B107 1.769(14)
B109 B110 1.781(13)
B109 B104 1.774(15)
B100 B106 1.764(13)
B100 B107 1.760(16)
B100 B104 1.891(16)
B100 B101 1.876(13)
B101 B106 1.765(12)
B101 B105 1.784(15)
B106 B107 1.768(14)
B106 B110 1.778(12)
B106 B105 1.802(14)
B105 B110 1.765(16)
B107 B110 1.768(15)
B107 B104 1.799(15)
O1 C1 1.142(11)
O2 C2 1.147(11)
B202 B207 1.764(17)
B202 B209 1.803(16)
B202 B201 1.893(16)
B202 B204 1.906(15)
B204 B205 1.776(14)
B204 B207 1.772(14)
B204 B203 1.893(14)
B210 B209 1.749(14)
B210 B208 1.768(12)
B210 B206 1.786(15)
B210 B201 1.769(13)
B210 B200 1.781(13)
B203 B206 1.753(15)
B203 B205 1.755(15)
B203 B200 1.859(15)
B207 B205 1.791(15)
B207 B208 1.807(17)
B207 B209 1.795(17)
B201 B209 1.736(16)
B201 B200 1.873(13)
B208 B205 1.754(15)
B208 B206 1.754(16)
B208 B209 1.825(15)
B200 B206 1.739(15)
B205 B206 1.776(16)
B300 B308 1.782(12)
B300 B307 1.769(13)
B300 B301 1.865(12)
B300 B303 1.864(13)
B304 B305 1.767(12)
B304 B306 1.789(13)
B304 B303 1.859(12)
B304 B302 1.897(13)
B301 B308 1.747(13)
B301 B309 1.767(13)
B301 B302 1.886(14)
B306 B309 1.771(13)
B306 B302 1.773(13)
B306 B310 1.774(13)
B306 B305 1.804(13)
B310 B309 1.761(13)
B310 B305 1.782(13)
B310 B308 1.782(11)
B310 B307 1.791(13)
B303 B305 1.749(13)
B303 B307 1.788(13)
B305 B307 1.778(13)
B307 B308 1.766(13)
B309 B302 1.753(14)
B309 B308 1.781(13)
N1 C104 1.479(11)
N1 C100 1.519(11)
N1 C105 1.545(12)
N1 C103 1.524(12)
C103 C102 1.513(14)
C105 C106 1.541(17)
C104 C107 1.537(13)
C101 C100 1.487(14)
N2 C200 1.503(11)
N2 C204 1.507(11)
N2 C202 1.502(11)
N2 C207 1.499(11)
C203 C202 1.509(14)
N3 C302 1.478(14)
N3 C307 1.522(11)
N3 C304 1.496(12)
N3 C300 1.530(12)
C201 C200 1.530(14)
C300 C301 1.501(15)
C307 C306 1.480(14)
C206 C207 1.503(14)
C304 C305 1.571(16)
C205 C204 1.492(14)
C302 C303 1.552(15)
N6 C620 1.41(2)
N6 C603 1.45(2)
N6 C601 1.521(19)
N6 C610 1.539(19)
N6 C600 1.553(19)
N6 C604 1.57(2)
N6 C607 1.57(2)
N6 C608 1.59(2)
C602 C600 1.52(2)
C602 C601 1.50(2)
C500 N5 1.179(17)
C500 C501 1.384(18)
C400 N4 1.20(2)
C400 C401 1.43(3)
C605 C604 1.40(2)
C605 C603 1.47(2)
C608 C609 1.54(3)
C620 C611 1.60(2)
C610 C611 1.45(2)
C607 C609 1.62(2)
N7 C701 1.41(2)
N7 C720 1.48(4)
N7 C721 1.46(3)
N7 C700 1.487(19)
N7 C723 1.52(3)
N7 C706 1.52(2)
N7 C704 1.588(17)
N7 C722 1.64(3)
C721 C705 1.57(3)
C722 C702 1.432(17)
C723 C703 1.61(3)
C720 C707 1.571(19)
C700 C703 1.64(2)
C706 C707 1.49(3)
C704 C705 1.51(2)
C701 C702 1.53(2)
C801 C800 1.35(2)
N8 C800 1.16(2)
C901 C900 1.371(14)
C900 N9 1.198(14)
